data_4070484
loop_
_publ_author_name
'Senda, Taichi'
'Hanaoka, Hidenori'
'Okado, Yoshiya'
'Oda, Yoshiaki'
'Tsurugi, Hayato'
'Mashima, Kazushi'

_publ_section_title
;
 Titanium Complexes of Silicon-Bridged Cyclopentadienyl&#x2212;Phenoxy
 Ligands Modified with Fused-Thiophene: Synthesis, Characterization, and
 Their Catalytic Performance in Copolymerization of Ethylene and 1-Hexene
;
_journal_issue 24
_journal_name_full Organometallics
_journal_page_first 6915
_journal_paper_doi 10.1021/om900853q
_journal_volume 28
_journal_year 2009
_chemical_formula_moiety 'C25 H34 Cl2 O S Si Ti'
_chemical_formula_sum 'C25 H34 Cl2 O S Si Ti'
_chemical_formula_weight 529.47
_chemical_name_systematic
; 
 ? 
;
_space_group_IT_number 33
_symmetry_cell_setting orthorhombic
_symmetry_Int_Tables_number 33
_symmetry_space_group_name_Hall 'P 2c -2n'
_symmetry_space_group_name_H-M 'P n a 21'
_atom_sites_solution_hydrogens geom
_atom_sites_solution_primary direct
_atom_sites_solution_secondary difmap
_audit_creation_method SHELXL-97
_cell_angle_alpha 90.00
_cell_angle_beta 90.00
_cell_angle_gamma 90.00
_cell_formula_units_Z 4
_cell_length_a 25.312(12)
_cell_length_b 9.502(5)
_cell_length_c 10.942(4)
_cell_measurement_reflns_used 6391
_cell_measurement_temperature 113(2)
_cell_measurement_theta_max 27.5
_cell_measurement_theta_min 3.2
_cell_volume 2632(2)
_computing_cell_refinement CrystalClear
_computing_data_collection CrystalClear
_computing_data_reduction CrystalStructure
_computing_molecular_graphics ORTEP-3
_computing_publication_material 'CrystalStructure 3.8'
_computing_structure_refinement SHELXL
_computing_structure_solution SIR92
_diffrn_ambient_temperature 113(2)
_diffrn_detector_area_resol_mean 7.31
_diffrn_measured_fraction_theta_full 0.984
_diffrn_measured_fraction_theta_max 0.984
_diffrn_measurement_device_type 'Rigaku Mercury'
_diffrn_measurement_method \w
_diffrn_radiation_monochromator graphite
_diffrn_radiation_source 'fine-focus sealed tube'
_diffrn_radiation_type MoK\a
_diffrn_radiation_wavelength 0.71075
_diffrn_reflns_av_R_equivalents 0.0585
_diffrn_reflns_av_sigmaI/netI 0.0752
_diffrn_reflns_limit_h_max 32
_diffrn_reflns_limit_h_min -32
_diffrn_reflns_limit_k_max 11
_diffrn_reflns_limit_k_min -12
_diffrn_reflns_limit_l_max 13
_diffrn_reflns_limit_l_min -14
_diffrn_reflns_number 17227
_diffrn_reflns_theta_full 27.48
_diffrn_reflns_theta_max 27.48
_diffrn_reflns_theta_min 3.22
_exptl_absorpt_coefficient_mu 0.669
_exptl_absorpt_correction_T_max 0.9064
_exptl_absorpt_correction_T_min 0.7758
_exptl_absorpt_correction_type multi-scan
_exptl_absorpt_process_details 'Jacobson, R. (1998) Private communication'
_exptl_crystal_colour red
_exptl_crystal_density_diffrn 1.336
_exptl_crystal_density_method 'not measured'
_exptl_crystal_description block
_exptl_crystal_F_000 1112
_exptl_crystal_size_max 0.40
_exptl_crystal_size_mid 0.20
_exptl_crystal_size_min 0.15
_refine_diff_density_max 0.714
_refine_diff_density_min -0.743
_refine_diff_density_rms 0.209
_refine_ls_abs_structure_details 'Flack H D (1983), Acta Cryst. A39, 876-881'
_refine_ls_abs_structure_Flack -0.03(5)
_refine_ls_extinction_method none
_refine_ls_goodness_of_fit_ref 1.094
_refine_ls_hydrogen_treatment constr
_refine_ls_matrix_type full
_refine_ls_number_parameters 281
_refine_ls_number_reflns 5660
_refine_ls_number_restraints 1
_refine_ls_restrained_S_all 1.094
_refine_ls_R_factor_all 0.0786
_refine_ls_R_factor_gt 0.0568
_refine_ls_shift/su_max 0.001
_refine_ls_shift/su_mean 0.000
_refine_ls_structure_factor_coef Fsqd
_refine_ls_weighting_details 'calc w=1/[\s^2^(Fo^2^)+(0.0962P)^2^+0.0000P] where P=(Fo^2^+2Fc^2^)/3'
_refine_ls_weighting_scheme calc
_refine_ls_wR_factor_gt 0.1418
_refine_ls_wR_factor_ref 0.1664
_reflns_number_gt 4497
_reflns_number_total 5660
_reflns_threshold_expression >2sigma(I)
_cod_data_source_file om900853q_si_003.cif
_cod_data_source_block 6
_cod_database_code 4070484

loop_
_symmetry_equiv_pos_as_xyz
'x, y, z'
'-x+1/2, y+1/2, z+1/2'
'x+1/2, -y+1/2, z'
'-x, -y, z+1/2'

loop_
_atom_site_label
_atom_site_type_symbol
_atom_site_fract_x
_atom_site_fract_y
_atom_site_fract_z
_atom_site_U_iso_or_equiv
_atom_site_adp_type
_atom_site_occupancy
_atom_site_symmetry_multiplicity
_atom_site_calc_flag
_atom_site_refinement_flags
Ti1 Ti 0.86088(3) 0.01068(8) 0.88605(9) 0.0187(2) Uani 1 1 d .
Cl1 Cl 0.79688(5) -0.13854(13) 0.95313(12) 0.0307(3) Uani 1 1 d .
Cl2 Cl 0.93449(5) -0.12160(12) 0.90926(12) 0.0272(3) Uani 1 1 d .
S1 S 0.95957(5) 0.07015(13) 0.64447(12) 0.0229(3) Uani 1 1 d .
Si1 Si 0.88471(5) 0.37694(13) 0.81090(12) 0.0191(3) Uani 1 1 d .
O1 O 0.86679(13) 0.1368(3) 1.0066(3) 0.0206(7) Uani 1 1 d .
C1 C 0.86315(17) 0.1999(5) 0.7512(4) 0.0181(10) Uani 1 1 d .
C2 C 0.81076(18) 0.1432(5) 0.7513(5) 0.0202(10) Uani 1 1 d .
C3 C 0.81057(19) 0.0060(5) 0.6973(5) 0.0217(11) Uani 1 1 d .
C4 C 0.86340(17) -0.0250(5) 0.6647(4) 0.0193(10) Uani 1 1 d .
C5 C 0.8954(2) 0.0936(5) 0.6955(4) 0.0197(10) Uani 1 1 d .
C6 C 0.76221(19) 0.2153(5) 0.8012(5) 0.0287(11) Uani 1 1 d .
H1 H 0.7556 0.3018 0.7549 0.034 Uiso 1 1 calc R
H2 H 0.7678 0.2387 0.8874 0.034 Uiso 1 1 calc R
H3 H 0.7317 0.1524 0.7937 0.034 Uiso 1 1 calc R
C7 C 0.7631(2) -0.0826(6) 0.6686(5) 0.0277(12) Uani 1 1 d .
H4 H 0.7404 -0.0326 0.6106 0.033 Uiso 1 1 calc R
H5 H 0.7434 -0.1012 0.7439 0.033 Uiso 1 1 calc R
H6 H 0.7746 -0.1719 0.6325 0.033 Uiso 1 1 calc R
C8 C 0.89257(18) -0.1326(5) 0.6017(4) 0.0199(10) Uani 1 1 d .
H7 H 0.8775 -0.2184 0.5740 0.024 Uiso 1 1 calc R
C9 C 0.9439(2) -0.0976(5) 0.5863(5) 0.0256(11) Uani 1 1 d .
C10 C 0.87813(18) 0.3854(5) 0.9821(4) 0.0180(10) Uani 1 1 d .
C11 C 0.87131(18) 0.2699(5) 1.0581(4) 0.0204(11) Uani 1 1 d .
C12 C 0.86914(17) 0.2808(5) 1.1873(4) 0.0180(10) Uani 1 1 d .
C13 C 0.87419(18) 0.4184(5) 1.2347(5) 0.0209(10) Uani 1 1 d .
H8 H 0.8732 0.4306 1.3208 0.025 Uiso 1 1 calc R
C14 C 0.88049(19) 0.5365(5) 1.1621(5) 0.0225(10) Uani 1 1 d .
C15 C 0.8820(2) 0.5183(5) 1.0366(5) 0.0234(11) Uani 1 1 d .
H9 H 0.8857 0.5987 0.9858 0.028 Uiso 1 1 calc R
C16 C 0.8872(2) 0.6812(5) 1.2190(5) 0.0289(12) Uani 1 1 d .
H10 H 0.8677 0.6854 1.2962 0.035 Uiso 1 1 calc R
H11 H 0.8736 0.7529 1.1629 0.035 Uiso 1 1 calc R
H12 H 0.9248 0.6987 1.2346 0.035 Uiso 1 1 calc R
C17 C 0.86318(19) 0.1532(5) 1.2728(5) 0.0223(11) Uani 1 1 d .
C18 C 0.8600(2) 0.1996(6) 1.4085(5) 0.0326(13) Uani 1 1 d .
H13 H 0.8438 0.2932 1.4135 0.039 Uiso 1 1 calc R
H14 H 0.8956 0.2030 1.4433 0.039 Uiso 1 1 calc R
H15 H 0.8385 0.1321 1.4544 0.039 Uiso 1 1 calc R
C19 C 0.8128(2) 0.0699(5) 1.2459(5) 0.0267(11) Uani 1 1 d .
H16 H 0.7837 0.1071 1.2954 0.032 Uiso 1 1 calc R
H17 H 0.8185 -0.0295 1.2659 0.032 Uiso 1 1 calc R
H18 H 0.8039 0.0787 1.1590 0.032 Uiso 1 1 calc R
C20 C 0.9118(2) 0.0566(6) 1.2597(5) 0.0274(11) Uani 1 1 d .
H19 H 0.9184 0.0083 1.3374 0.033 Uiso 1 1 calc R
H20 H 0.9428 0.1132 1.2379 0.033 Uiso 1 1 calc R
H21 H 0.9052 -0.0133 1.1956 0.033 Uiso 1 1 calc R
C21 C 0.8418(2) 0.5199(5) 0.7436(5) 0.0265(12) Uani 1 1 d .
H22 H 0.8072 0.5189 0.7856 0.032 Uiso 1 1 calc R
H23 H 0.8585 0.6121 0.7599 0.032 Uiso 1 1 calc R
C22 C 0.8326(3) 0.5058(6) 0.6068(5) 0.0343(14) Uani 1 1 d .
H24 H 0.7980 0.5451 0.5859 0.041 Uiso 1 1 calc R
H25 H 0.8337 0.4061 0.5838 0.041 Uiso 1 1 calc R
H26 H 0.8602 0.5570 0.5625 0.041 Uiso 1 1 calc R
C23 C 0.9555(2) 0.4013(6) 0.7608(5) 0.0287(12) Uani 1 1 d .
H27 H 0.9766 0.3213 0.7923 0.034 Uiso 1 1 calc R
H28 H 0.9568 0.3974 0.6705 0.034 Uiso 1 1 calc R
C24 C 0.9810(3) 0.5353(7) 0.8018(8) 0.0562(19) Uani 1 1 d .
H29 H 0.9654 0.5651 0.8797 0.067 Uiso 1 1 calc R
H30 H 0.9752 0.6085 0.7402 0.067 Uiso 1 1 calc R
H31 H 1.0190 0.5201 0.8125 0.067 Uiso 1 1 calc R
C25 C 0.9858(2) -0.1818(6) 0.5229(6) 0.0357(13) Uani 1 1 d .
H32 H 0.9785 -0.2824 0.5331 0.043 Uiso 1 1 calc R
H33 H 1.0204 -0.1597 0.5584 0.043 Uiso 1 1 calc R
H34 H 0.9860 -0.1584 0.4357 0.043 Uiso 1 1 calc R

loop_
_atom_site_aniso_label
_atom_site_aniso_U_11
_atom_site_aniso_U_22
_atom_site_aniso_U_33
_atom_site_aniso_U_23
_atom_site_aniso_U_13
_atom_site_aniso_U_12
Ti1 0.0215(4) 0.0168(4) 0.0178(4) 0.0008(4) 0.0010(4) -0.0007(3)
Cl1 0.0347(7) 0.0280(7) 0.0295(7) 0.0013(5) 0.0043(6) -0.0120(5)
Cl2 0.0295(6) 0.0241(6) 0.0281(7) 0.0028(5) -0.0020(5) 0.0069(5)
S1 0.0209(6) 0.0208(6) 0.0270(7) -0.0028(5) 0.0044(5) -0.0012(5)
Si1 0.0209(7) 0.0175(6) 0.0189(7) 0.0012(6) 0.0005(5) 0.0004(5)
O1 0.0279(18) 0.0137(16) 0.0202(19) -0.0002(14) 0.0027(15) 0.0005(13)
C1 0.021(2) 0.017(2) 0.017(2) 0.006(2) 0.0023(19) 0.0024(19)
C2 0.017(2) 0.019(2) 0.024(3) 0.003(2) -0.002(2) 0.0012(19)
C3 0.020(2) 0.029(3) 0.017(2) 0.000(2) -0.0024(19) -0.001(2)
C4 0.019(2) 0.023(2) 0.016(3) 0.003(2) -0.0020(19) 0.0008(18)
C5 0.025(3) 0.021(2) 0.013(2) 0.002(2) 0.0016(19) 0.0035(19)
C6 0.023(2) 0.026(3) 0.037(3) 0.000(2) 0.005(2) 0.003(2)
C7 0.022(3) 0.032(3) 0.030(3) -0.003(2) 0.003(2) -0.004(2)
C8 0.025(2) 0.020(2) 0.014(2) -0.0005(19) 0.000(2) 0.0004(19)
C9 0.034(3) 0.021(2) 0.022(3) -0.005(2) 0.005(2) 0.005(2)
C10 0.018(2) 0.014(2) 0.022(3) -0.0007(19) 0.0007(19) 0.0001(18)
C11 0.021(2) 0.017(2) 0.023(3) -0.005(2) 0.002(2) -0.0027(19)
C12 0.017(2) 0.016(2) 0.021(2) -0.001(2) 0.0005(18) 0.0009(18)
C13 0.021(2) 0.019(2) 0.022(3) -0.001(2) -0.001(2) 0.001(2)
C14 0.022(2) 0.016(2) 0.029(3) -0.004(2) -0.002(2) -0.0006(19)
C15 0.024(3) 0.017(2) 0.030(3) 0.003(2) 0.004(2) 0.000(2)
C16 0.038(3) 0.023(3) 0.026(3) -0.002(2) 0.000(2) -0.003(2)
C17 0.028(3) 0.020(2) 0.019(3) 0.000(2) 0.001(2) -0.005(2)
C18 0.054(3) 0.025(3) 0.018(3) 0.001(2) -0.002(3) 0.000(2)
C19 0.028(3) 0.025(3) 0.027(3) 0.004(2) -0.001(2) -0.006(2)
C20 0.035(3) 0.024(3) 0.023(3) 0.001(2) 0.001(2) 0.002(2)
C21 0.036(3) 0.021(2) 0.023(3) 0.003(2) -0.001(2) 0.004(2)
C22 0.052(4) 0.026(3) 0.024(3) 0.000(2) -0.012(3) 0.012(2)
C23 0.027(3) 0.034(3) 0.025(3) 0.004(2) 0.007(2) 0.000(2)
C24 0.037(4) 0.051(4) 0.080(6) -0.008(4) 0.009(4) -0.004(3)
C25 0.031(3) 0.029(3) 0.047(3) -0.013(3) 0.010(3) 0.001(2)

loop_
_atom_type_symbol
_atom_type_description
_atom_type_scat_dispersion_real
_atom_type_scat_dispersion_imag
_atom_type_scat_source
C C 0.0033 0.0016 'International Tables Vol C Tables 4.2.6.8 and 6.1.1.4'
H H 0.0000 0.0000 'International Tables Vol C Tables 4.2.6.8 and 6.1.1.4'
Cl Cl 0.1484 0.1585 'International Tables Vol C Tables 4.2.6.8 and 6.1.1.4'
O O 0.0106 0.0060 'International Tables Vol C Tables 4.2.6.8 and 6.1.1.4'
S S 0.1246 0.1234 'International Tables Vol C Tables 4.2.6.8 and 6.1.1.4'
Si Si 0.0817 0.0704 'International Tables Vol C Tables 4.2.6.8 and 6.1.1.4'
Ti Ti 0.2776 0.4457 'International Tables Vol C Tables 4.2.6.8 and 6.1.1.4'

loop_
_geom_angle_atom_site_label_1
_geom_angle_atom_site_label_2
_geom_angle_atom_site_label_3
_geom_angle
O1 Ti1 Cl2 102.75(12)
O1 Ti1 Cl1 103.85(12)
Cl2 Ti1 Cl1 101.77(7)
O1 Ti1 C2 98.69(17)
Cl2 Ti1 C2 145.52(14)
Cl1 Ti1 C2 98.87(13)
O1 Ti1 C1 87.00(17)
Cl2 Ti1 C1 118.70(12)
Cl1 Ti1 C1 134.75(12)
C2 Ti1 C1 35.91(15)
O1 Ti1 C5 113.02(17)
Cl2 Ti1 C5 88.85(12)
Cl1 Ti1 C5 138.27(13)
C2 Ti1 C5 57.77(17)
C1 Ti1 C5 35.35(16)
O1 Ti1 C3 133.13(16)
Cl2 Ti1 C3 121.18(13)
Cl1 Ti1 C3 83.66(13)
C2 Ti1 C3 35.00(16)
C1 Ti1 C3 59.16(17)
C5 Ti1 C3 57.07(17)
O1 Ti1 C4 145.16(16)
Cl2 Ti1 C4 90.73(12)
Cl1 Ti1 C4 104.58(12)
C2 Ti1 C4 57.27(17)
C1 Ti1 C4 58.57(17)
C5 Ti1 C4 34.30(16)
C3 Ti1 C4 33.75(16)
C5 S1 C9 91.3(2)
C10 Si1 C1 110.9(2)
C10 Si1 C21 107.9(2)
C1 Si1 C21 109.9(2)
C10 Si1 C23 111.5(2)
C1 Si1 C23 106.5(2)
C21 Si1 C23 110.2(3)
C11 O1 Ti1 156.4(3)
C2 C1 C5 105.2(4)
C2 C1 Si1 127.2(3)
C5 C1 Si1 127.6(4)
C2 C1 Ti1 71.7(3)
C5 C1 Ti1 74.9(3)
Si1 C1 Ti1 118.5(2)
C3 C2 C1 110.3(4)
C3 C2 C6 124.1(4)
C1 C2 C6 125.7(4)
C3 C2 Ti1 76.7(3)
C1 C2 Ti1 72.4(3)
C6 C2 Ti1 117.5(4)
C4 C3 C2 106.9(4)
C4 C3 C7 125.9(4)
C2 C3 C7 126.9(4)
C4 C3 Ti1 73.9(3)
C2 C3 Ti1 68.3(3)
C7 C3 Ti1 127.5(3)
C3 C4 C5 108.2(4)
C3 C4 C8 139.0(5)
C5 C4 C8 112.5(4)
C3 C4 Ti1 72.4(3)
C5 C4 Ti1 70.9(3)
C8 C4 Ti1 125.9(3)
C4 C5 C1 109.4(4)
C4 C5 S1 110.8(3)
C1 C5 S1 139.6(4)
C4 C5 Ti1 74.8(3)
C1 C5 Ti1 69.7(3)
S1 C5 Ti1 125.5(2)
C2 C6 H1 109.5
C2 C6 H2 109.5
H1 C6 H2 109.5
C2 C6 H3 109.5
H1 C6 H3 109.5
H2 C6 H3 109.5
C3 C7 H4 109.5
C3 C7 H5 109.5
H4 C7 H5 109.5
C3 C7 H6 109.5
H4 C7 H6 109.5
H5 C7 H6 109.5
C9 C8 C4 112.3(4)
C9 C8 H7 123.9
C4 C8 H7 123.9
C8 C9 C25 127.4(5)
C8 C9 S1 113.1(4)
C25 C9 S1 119.4(4)
C11 C10 C15 117.8(4)
C11 C10 Si1 125.0(4)
C15 C10 Si1 117.2(4)
C10 C11 O1 119.1(4)
C10 C11 C12 123.0(4)
O1 C11 C12 117.9(4)
C13 C12 C11 115.5(4)
C13 C12 C17 121.0(4)
C11 C12 C17 123.5(4)
C14 C13 C12 123.4(5)
C14 C13 H8 118.3
C12 C13 H8 118.3
C13 C14 C15 118.1(5)
C13 C14 C16 120.8(5)
C15 C14 C16 121.1(5)
C14 C15 C10 122.3(5)
C14 C15 H9 118.9
C10 C15 H9 118.9
C14 C16 H10 109.5
C14 C16 H11 109.5
H10 C16 H11 109.5
C14 C16 H12 109.5
H10 C16 H12 109.5
H11 C16 H12 109.5
C19 C17 C12 111.9(4)
C19 C17 C20 109.8(4)
C12 C17 C20 109.6(4)
C19 C17 C18 106.7(4)
C12 C17 C18 111.3(4)
C20 C17 C18 107.4(4)
C17 C18 H13 109.5
C17 C18 H14 109.5
H13 C18 H14 109.5
C17 C18 H15 109.5
H13 C18 H15 109.5
H14 C18 H15 109.5
C17 C19 H16 109.5
C17 C19 H17 109.5
H16 C19 H17 109.5
C17 C19 H18 109.5
H16 C19 H18 109.5
H17 C19 H18 109.5
C17 C20 H19 109.5
C17 C20 H20 109.5
H19 C20 H20 109.5
C17 C20 H21 109.5
H19 C20 H21 109.5
H20 C20 H21 109.5
C22 C21 Si1 114.1(4)
C22 C21 H22 108.7
Si1 C21 H22 108.7
C22 C21 H23 108.7
Si1 C21 H23 108.7
H22 C21 H23 107.6
C21 C22 H24 109.5
C21 C22 H25 109.5
H24 C22 H25 109.5
C21 C22 H26 109.5
H24 C22 H26 109.5
H25 C22 H26 109.5
C24 C23 Si1 115.2(4)
C24 C23 H27 108.5
Si1 C23 H27 108.5
C24 C23 H28 108.5
Si1 C23 H28 108.5
H27 C23 H28 107.5
C23 C24 H29 109.5
C23 C24 H30 109.5
H29 C24 H30 109.5
C23 C24 H31 109.5
H29 C24 H31 109.5
H30 C24 H31 109.5
C9 C25 H32 109.5
C9 C25 H33 109.5
H32 C25 H33 109.5
C9 C25 H34 109.5
H32 C25 H34 109.5
H33 C25 H34 109.5

loop_
_geom_bond_atom_site_label_1
_geom_bond_atom_site_label_2
_geom_bond_distance
Ti1 O1 1.788(3)
Ti1 Cl2 2.2620(17)
Ti1 Cl1 2.2745(16)
Ti1 C2 2.317(5)
Ti1 C1 2.327(5)
Ti1 C5 2.395(5)
Ti1 C3 2.427(5)
Ti1 C4 2.447(5)
S1 C5 1.731(5)
S1 C9 1.762(5)
Si1 C10 1.882(5)
Si1 C1 1.885(5)
Si1 C21 1.888(5)
Si1 C23 1.889(5)
O1 C11 1.389(6)
C1 C2 1.432(6)
C1 C5 1.435(7)
C2 C3 1.430(7)
C2 C6 1.510(7)
C3 C4 1.415(7)
C3 C7 1.501(7)
C4 C5 1.429(7)
C4 C8 1.437(7)
C6 H1 0.9800
C6 H2 0.9800
C6 H3 0.9800
C7 H4 0.9800
C7 H5 0.9800
C7 H6 0.9800
C8 C9 1.352(7)
C8 H7 0.9500
C9 C25 1.498(7)
C10 C11 1.387(7)
C10 C15 1.400(7)
C11 C12 1.419(7)
C12 C13 1.412(7)
C12 C17 1.539(7)
C13 C14 1.384(7)
C13 H8 0.9500
C14 C15 1.384(8)
C14 C16 1.519(7)
C15 H9 0.9500
C16 H10 0.9800
C16 H11 0.9800
C16 H12 0.9800
C17 C19 1.529(7)
C17 C20 1.543(7)
C17 C18 1.551(7)
C18 H13 0.9800
C18 H14 0.9800
C18 H15 0.9800
C19 H16 0.9800
C19 H17 0.9800
C19 H18 0.9800
C20 H19 0.9800
C20 H20 0.9800
C20 H21 0.9800
C21 C22 1.520(8)
C21 H22 0.9900
C21 H23 0.9900
C22 H24 0.9800
C22 H25 0.9800
C22 H26 0.9800
C23 C24 1.496(8)
C23 H27 0.9900
C23 H28 0.9900
C24 H29 0.9800
C24 H30 0.9800
C24 H31 0.9800
C25 H32 0.9800
C25 H33 0.9800
C25 H34 0.9800

loop_
_geom_torsion_atom_site_label_1
_geom_torsion_atom_site_label_2
_geom_torsion_atom_site_label_3
_geom_torsion_atom_site_label_4
_geom_torsion
Cl2 Ti1 O1 C11 119.1(8)
Cl1 Ti1 O1 C11 -135.1(8)
C2 Ti1 O1 C11 -33.7(8)
C1 Ti1 O1 C11 0.4(8)
C5 Ti1 O1 C11 24.9(8)
C3 Ti1 O1 C11 -40.8(9)
C4 Ti1 O1 C11 8.8(9)
C10 Si1 C1 C2 67.7(5)
C21 Si1 C1 C2 -51.4(5)
C23 Si1 C1 C2 -170.7(4)
C10 Si1 C1 C5 -112.7(4)
C21 Si1 C1 C5 128.1(4)
C23 Si1 C1 C5 8.9(5)
C10 Si1 C1 Ti1 -20.1(3)
C21 Si1 C1 Ti1 -139.3(2)
C23 Si1 C1 Ti1 101.4(3)
O1 Ti1 C1 C2 -109.3(3)
Cl2 Ti1 C1 C2 147.8(2)
Cl1 Ti1 C1 C2 -2.7(4)
C5 Ti1 C1 C2 112.0(4)
C3 Ti1 C1 C2 36.7(3)
C4 Ti1 C1 C2 76.3(3)
O1 Ti1 C1 C5 138.7(3)
Cl2 Ti1 C1 C5 35.8(3)
Cl1 Ti1 C1 C5 -114.7(3)
C2 Ti1 C1 C5 -112.0(4)
C3 Ti1 C1 C5 -75.4(3)
C4 Ti1 C1 C5 -35.7(3)
O1 Ti1 C1 Si1 13.7(2)
Cl2 Ti1 C1 Si1 -89.2(2)
Cl1 Ti1 C1 Si1 120.3(2)
C2 Ti1 C1 Si1 123.0(4)
C5 Ti1 C1 Si1 -125.0(4)
C3 Ti1 C1 Si1 159.7(3)
C4 Ti1 C1 Si1 -160.7(3)
C5 C1 C2 C3 0.0(5)
Si1 C1 C2 C3 179.7(4)
Ti1 C1 C2 C3 -68.0(4)
C5 C1 C2 C6 179.7(5)
Si1 C1 C2 C6 -0.7(8)
Ti1 C1 C2 C6 111.7(5)
C5 C1 C2 Ti1 68.0(3)
Si1 C1 C2 Ti1 -112.3(4)
O1 Ti1 C2 C3 -170.9(3)
Cl2 Ti1 C2 C3 61.0(4)
Cl1 Ti1 C2 C3 -65.3(3)
C1 Ti1 C2 C3 116.6(4)
C5 Ti1 C2 C3 77.3(3)
C4 Ti1 C2 C3 36.4(3)
O1 Ti1 C2 C1 72.5(3)
Cl2 Ti1 C2 C1 -55.6(4)
Cl1 Ti1 C2 C1 178.1(3)
C5 Ti1 C2 C1 -39.3(3)
C3 Ti1 C2 C1 -116.6(4)
C4 Ti1 C2 C1 -80.3(3)
O1 Ti1 C2 C6 -49.2(4)
Cl2 Ti1 C2 C6 -177.3(2)
Cl1 Ti1 C2 C6 56.4(3)
C1 Ti1 C2 C6 -121.6(5)
C5 Ti1 C2 C6 -161.0(4)
C3 Ti1 C2 C6 121.7(5)
C4 Ti1 C2 C6 158.1(4)
C1 C2 C3 C4 0.9(6)
C6 C2 C3 C4 -178.8(5)
Ti1 C2 C3 C4 -64.3(4)
C1 C2 C3 C7 -173.4(5)
C6 C2 C3 C7 6.9(8)
Ti1 C2 C3 C7 121.4(5)
C1 C2 C3 Ti1 65.3(3)
C6 C2 C3 Ti1 -114.4(5)
O1 Ti1 C3 C4 128.5(3)
Cl2 Ti1 C3 C4 -28.5(3)
Cl1 Ti1 C3 C4 -128.5(3)
C2 Ti1 C3 C4 116.1(4)
C1 Ti1 C3 C4 78.5(3)
C5 Ti1 C3 C4 36.7(3)
O1 Ti1 C3 C2 12.3(4)
Cl2 Ti1 C3 C2 -144.6(2)
Cl1 Ti1 C3 C2 115.4(3)
C1 Ti1 C3 C2 -37.6(3)
C5 Ti1 C3 C2 -79.5(3)
C4 Ti1 C3 C2 -116.1(4)
O1 Ti1 C3 C7 -108.3(4)
Cl2 Ti1 C3 C7 94.7(4)
Cl1 Ti1 C3 C7 -5.2(4)
C2 Ti1 C3 C7 -120.6(5)
C1 Ti1 C3 C7 -158.3(5)
C5 Ti1 C3 C7 159.9(5)
C4 Ti1 C3 C7 123.2(6)
C2 C3 C4 C5 -1.5(6)
C7 C3 C4 C5 172.9(5)
Ti1 C3 C4 C5 -62.2(3)
C2 C3 C4 C8 -174.4(6)
C7 C3 C4 C8 0.0(10)
Ti1 C3 C4 C8 124.9(7)
C2 C3 C4 Ti1 60.7(3)
C7 C3 C4 Ti1 -125.0(5)
O1 Ti1 C4 C3 -90.2(4)
Cl2 Ti1 C4 C3 155.9(3)
Cl1 Ti1 C4 C3 53.5(3)
C2 Ti1 C4 C3 -37.7(3)
C1 Ti1 C4 C3 -80.4(3)
C5 Ti1 C4 C3 -117.2(4)
O1 Ti1 C4 C5 27.0(4)
Cl2 Ti1 C4 C5 -86.9(3)
Cl1 Ti1 C4 C5 170.7(2)
C2 Ti1 C4 C5 79.5(3)
C1 Ti1 C4 C5 36.8(3)
C3 Ti1 C4 C5 117.2(4)
O1 Ti1 C4 C8 131.4(4)
Cl2 Ti1 C4 C8 17.5(4)
Cl1 Ti1 C4 C8 -84.8(4)
C2 Ti1 C4 C8 -176.1(5)
C1 Ti1 C4 C8 141.2(4)
C5 Ti1 C4 C8 104.4(5)
C3 Ti1 C4 C8 -138.4(6)
C3 C4 C5 C1 1.6(6)
C8 C4 C5 C1 176.5(4)
Ti1 C4 C5 C1 -61.6(3)
C3 C4 C5 S1 -174.1(3)
C8 C4 C5 S1 0.8(5)
Ti1 C4 C5 S1 122.7(3)
C3 C4 C5 Ti1 63.1(4)
C8 C4 C5 Ti1 -121.9(4)
C2 C1 C5 C4 -1.0(5)
Si1 C1 C5 C4 179.4(4)
Ti1 C1 C5 C4 64.8(3)
C2 C1 C5 S1 172.8(5)
Si1 C1 C5 S1 -6.8(8)
Ti1 C1 C5 S1 -121.4(5)
C2 C1 C5 Ti1 -65.8(3)
Si1 C1 C5 Ti1 114.6(4)
C9 S1 C5 C4 -1.3(4)
C9 S1 C5 C1 -175.1(6)
C9 S1 C5 Ti1 84.5(3)
O1 Ti1 C5 C4 -163.6(3)
Cl2 Ti1 C5 C4 93.0(3)
Cl1 Ti1 C5 C4 -13.5(4)
C2 Ti1 C5 C4 -77.9(3)
C1 Ti1 C5 C4 -117.9(4)
C3 Ti1 C5 C4 -36.1(3)
O1 Ti1 C5 C1 -45.8(3)
Cl2 Ti1 C5 C1 -149.2(3)
Cl1 Ti1 C5 C1 104.3(3)
C2 Ti1 C5 C1 40.0(3)
C3 Ti1 C5 C1 81.8(3)
C4 Ti1 C5 C1 117.9(4)
O1 Ti1 C5 S1 91.4(3)
Cl2 Ti1 C5 S1 -12.0(3)
Cl1 Ti1 C5 S1 -118.5(3)
C2 Ti1 C5 S1 177.2(4)
C1 Ti1 C5 S1 137.2(5)
C3 Ti1 C5 S1 -141.0(4)
C4 Ti1 C5 S1 -104.9(4)
C3 C4 C8 C9 173.0(6)
C5 C4 C8 C9 0.4(6)
Ti1 C4 C8 C9 -81.7(5)
C4 C8 C9 C25 -178.7(5)
C4 C8 C9 S1 -1.4(6)
C5 S1 C9 C8 1.6(4)
C5 S1 C9 C25 179.1(5)
C1 Si1 C10 C11 15.0(5)
C21 Si1 C10 C11 135.4(4)
C23 Si1 C10 C11 -103.5(4)
C1 Si1 C10 C15 -166.9(4)
C21 Si1 C10 C15 -46.5(5)
C23 Si1 C10 C15 74.6(4)
C15 C10 C11 O1 179.3(4)
Si1 C10 C11 O1 -2.6(7)
C15 C10 C11 C12 -1.3(7)
Si1 C10 C11 C12 176.8(4)
Ti1 O1 C11 C10 -6.7(11)
Ti1 O1 C11 C12 173.8(6)
C10 C11 C12 C13 0.3(7)
O1 C11 C12 C13 179.7(4)
C10 C11 C12 C17 -178.2(4)
O1 C11 C12 C17 1.3(7)
C11 C12 C13 C14 0.4(7)
C17 C12 C13 C14 178.9(4)
C12 C13 C14 C15 -0.1(7)
C12 C13 C14 C16 -178.3(4)
C13 C14 C15 C10 -1.0(8)
C16 C14 C15 C10 177.2(5)
C11 C10 C15 C14 1.7(7)
Si1 C10 C15 C14 -176.6(4)
C13 C12 C17 C19 123.0(5)
C11 C12 C17 C19 -58.6(6)
C13 C12 C17 C20 -114.9(5)
C11 C12 C17 C20 63.5(6)
C13 C12 C17 C18 3.7(6)
C11 C12 C17 C18 -177.9(4)
C10 Si1 C21 C22 -166.4(4)
C1 Si1 C21 C22 -45.3(5)
C23 Si1 C21 C22 71.6(5)
C10 Si1 C23 C24 -57.4(5)
C1 Si1 C23 C24 -178.6(5)
C21 Si1 C23 C24 62.3(5)
